data_7031474
loop_
_publ_author_name
'Francos, J.'
'Fleming, B. J.'
'Garc\'ia-\'Alvarez, P'
'Kennedy, A. R.'
'Reilly, K.'
'Robertson, G. M.'
'Robertson, S. D.'
'O'Hara, C T'

_publ_section_title
;
 Complexity in seemingly simple sodium magnesiate systems.
;
_journal_issue 38
_journal_name_full 'Dalton transactions (Cambridge, England : 2003)'
_journal_page_first 14424
_journal_page_last 14431
_journal_paper_doi 10.1039/c4dt00921e
_journal_volume 43
_journal_year 2014
_chemical_formula_moiety 'C16 H45 Mg N2 Na Si4'
_chemical_formula_sum 'C16 H45 Mg N2 Na Si4'
_chemical_formula_weight 425.20
_chemical_name_systematic
; 
 ? 
;
_space_group_IT_number 14
_symmetry_cell_setting monoclinic
_symmetry_space_group_name_Hall '-P 2yn'
_symmetry_space_group_name_H-M 'P 1 21/n 1'
_atom_sites_solution_hydrogens geom
_atom_sites_solution_primary direct
_atom_sites_solution_secondary difmap
_audit_creation_method SHELXL-97
_cell_angle_alpha 90.00
_cell_angle_beta 96.463(2)
_cell_angle_gamma 90.00
_cell_formula_units_Z 4
_cell_length_a 9.2943(2)
_cell_length_b 20.5586(5)
_cell_length_c 13.8977(3)
_cell_measurement_reflns_used 7386
_cell_measurement_temperature 123(2)
_cell_measurement_theta_max 29.6476
_cell_measurement_theta_min 3.1931
_cell_volume 2638.67(10)
_computing_cell_refinement
;
CrysAlisPro, Oxford Diffraction Ltd.,
Version 1.171.34.40 (release 27-08-2010 CrysAlis171 .NET)
(compiled Aug 27 2010,11:50:40)
;
_computing_data_collection
;
CrysAlisPro, Oxford Diffraction Ltd.,
Version 1.171.34.40 (release 27-08-2010 CrysAlis171 .NET)
(compiled Aug 27 2010,11:50:40)
;
_computing_data_reduction
;
CrysAlisPro, Oxford Diffraction Ltd.,
Version 1.171.34.40 (release 27-08-2010 CrysAlis171 .NET)
(compiled Aug 27 2010,11:50:40)
;
_computing_structure_refinement 'SHELXL-97 (Sheldrick, 1997)'
_computing_structure_solution 'SHELXS-97 (Sheldrick, 1990)'
_diffrn_ambient_temperature 123(2)
_diffrn_measured_fraction_theta_full 0.995
_diffrn_measured_fraction_theta_max 0.879
_diffrn_measurement_device_type 'Oxford Diffraction Xcalibur E'
_diffrn_measurement_method 'omega scans'
_diffrn_radiation_monochromator graphite
_diffrn_radiation_source 'fine-focus sealed tube'
_diffrn_radiation_type MoK\a
_diffrn_radiation_wavelength 0.71073
_diffrn_reflns_av_R_equivalents 0.0271
_diffrn_reflns_av_sigmaI/netI 0.0412
_diffrn_reflns_limit_h_max 12
_diffrn_reflns_limit_h_min -9
_diffrn_reflns_limit_k_max 27
_diffrn_reflns_limit_k_min -25
_diffrn_reflns_limit_l_max 18
_diffrn_reflns_limit_l_min -18
_diffrn_reflns_number 16297
_diffrn_reflns_theta_full 27.50
_diffrn_reflns_theta_max 29.71
_diffrn_reflns_theta_min 3.89
_exptl_absorpt_coefficient_mu 0.269
_exptl_absorpt_correction_T_max 1.00000
_exptl_absorpt_correction_T_min 0.91953
_exptl_absorpt_correction_type multi-scan
_exptl_absorpt_process_details
;
CrysAlisPro, Oxford Diffraction Ltd.,
Version 1.171.34.40 (release 27-08-2010 CrysAlis171 .NET)
(compiled Aug 27 2010,11:50:40)
Empirical absorption correction using spherical harmonics,
 implemented in SCALE3 ABSPACK scaling algorithm.
;
_exptl_crystal_colour colourless
_exptl_crystal_density_diffrn 1.070
_exptl_crystal_density_method 'not measured'
_exptl_crystal_description block
_exptl_crystal_F_000 936
_exptl_crystal_size_max 0.26
_exptl_crystal_size_mid 0.10
_exptl_crystal_size_min 0.10
_refine_diff_density_max 0.896
_refine_diff_density_min -0.527
_refine_diff_density_rms 0.065
_refine_ls_extinction_method none
_refine_ls_goodness_of_fit_ref 1.087
_refine_ls_hydrogen_treatment mixed
_refine_ls_matrix_type full
_refine_ls_number_parameters 238
_refine_ls_number_reflns 6593
_refine_ls_number_restraints 0
_refine_ls_restrained_S_all 1.087
_refine_ls_R_factor_all 0.0671
_refine_ls_R_factor_gt 0.0486
_refine_ls_shift/su_max 0.000
_refine_ls_shift/su_mean 0.000
_refine_ls_structure_factor_coef Fsqd
_refine_ls_weighting_details 'calc w=1/[\s^2^(Fo^2^)+(0.0484P)^2^+1.9884P] where P=(Fo^2^+2Fc^2^)/3'
_refine_ls_weighting_scheme calc
_refine_ls_wR_factor_gt 0.1126
_refine_ls_wR_factor_ref 0.1217
_reflns_number_gt 5257
_reflns_number_total 6593
_reflns_threshold_expression >2sigma(I)
_cod_data_source_file c4dt00921e2.cif
_cod_data_source_block srbf1101
_cod_depositor_comments 'Adding full bibliography for 7031474--7031478.cif.'
_cod_original_sg_symbol_H-M 'P 21/n'
_cod_database_code 7031474

loop_
_symmetry_equiv_pos_as_xyz
'x, y, z'
'-x+1/2, y+1/2, -z+1/2'
'-x, -y, -z'
'x-1/2, -y-1/2, z-1/2'

loop_
_atom_site_label
_atom_site_type_symbol
_atom_site_fract_x
_atom_site_fract_y
_atom_site_fract_z
_atom_site_U_iso_or_equiv
_atom_site_adp_type
_atom_site_occupancy
_atom_site_symmetry_multiplicity
_atom_site_calc_flag
_atom_site_refinement_flags
Mg1 Mg 0.15131(8) 0.23651(3) 0.34108(5) 0.01888(16) Uani 1 1 d .
Na1 Na 0.34449(9) 0.26463(4) 0.53088(6) 0.0235(2) Uani 1 1 d .
N1 N 0.18638(18) 0.32667(8) 0.40700(12) 0.0179(3) Uani 1 1 d .
Si1 Si 0.01997(6) 0.35420(3) 0.43198(4) 0.02116(14) Uani 1 1 d .
C1 C -0.0731(3) 0.40848(12) 0.3361(2) 0.0344(6) Uani 1 1 d .
H1A H -0.0174 0.4487 0.3327 0.052 Uiso 1 1 calc R
H1B H -0.1706 0.4188 0.3520 0.052 Uiso 1 1 calc R
H1C H -0.0799 0.3862 0.2734 0.052 Uiso 1 1 calc R
C2 C 0.0229(3) 0.39872(13) 0.54957(19) 0.0354(6) Uani 1 1 d .
H2A H 0.0701 0.4410 0.5445 0.053 Uiso 1 1 calc R
H2B H 0.0766 0.3731 0.6012 0.053 Uiso 1 1 calc R
H2C H -0.0766 0.4053 0.5646 0.053 Uiso 1 1 calc R
C3 C -0.1045(3) 0.28255(12) 0.4388(2) 0.0352(6) Uani 1 1 d .
H3A H -0.0584 0.2505 0.4845 0.053 Uiso 1 1 calc R
H3B H -0.1242 0.2627 0.3746 0.053 Uiso 1 1 calc R
H3C H -0.1956 0.2972 0.4609 0.053 Uiso 1 1 calc R
Si2 Si 0.31050(6) 0.38015(3) 0.36917(4) 0.01842(13) Uani 1 1 d .
C4 C 0.3023(3) 0.46468(11) 0.41876(18) 0.0289(5) Uani 1 1 d .
H4A H 0.2077 0.4839 0.3971 0.043 Uiso 1 1 calc R
H4B H 0.3788 0.4912 0.3954 0.043 Uiso 1 1 calc R
H4C H 0.3161 0.4631 0.4897 0.043 Uiso 1 1 calc R
C5 C 0.5003(2) 0.35223(12) 0.41189(19) 0.0318(5) Uani 1 1 d .
H5A H 0.5120 0.3068 0.3929 0.048 Uiso 1 1 calc R
H5B H 0.5175 0.3559 0.4826 0.048 Uiso 1 1 calc R
H5C H 0.5700 0.3795 0.3824 0.048 Uiso 1 1 calc R
C6 C 0.2931(3) 0.38708(12) 0.23372(17) 0.0308(5) Uani 1 1 d .
H6A H 0.1968 0.4039 0.2102 0.046 Uiso 1 1 calc R
H6B H 0.3062 0.3441 0.2054 0.046 Uiso 1 1 calc R
H6C H 0.3672 0.4169 0.2148 0.046 Uiso 1 1 calc R
N2 N 0.26266(18) 0.16996(8) 0.43230(12) 0.0176(3) Uani 1 1 d .
Si3 Si 0.40470(6) 0.14255(3) 0.37517(4) 0.02068(14) Uani 1 1 d .
C7 C 0.4172(3) 0.19531(12) 0.26513(18) 0.0340(6) Uani 1 1 d .
H7A H 0.3410 0.1829 0.2139 0.051 Uiso 1 1 calc R
H7B H 0.5121 0.1894 0.2421 0.051 Uiso 1 1 calc R
H7C H 0.4048 0.2410 0.2824 0.051 Uiso 1 1 calc R
C8 C 0.3899(3) 0.05758(12) 0.3272(2) 0.0387(6) Uani 1 1 d .
H8A H 0.4019 0.0268 0.3813 0.058 Uiso 1 1 calc R
H8B H 0.4654 0.0501 0.2847 0.058 Uiso 1 1 calc R
H8C H 0.2945 0.0514 0.2906 0.058 Uiso 1 1 calc R
C9 C 0.5822(3) 0.14913(14) 0.4530(2) 0.0379(6) Uani 1 1 d .
H9A H 0.5782 0.1238 0.5124 0.057 Uiso 1 1 calc R
H9B H 0.6017 0.1948 0.4697 0.057 Uiso 1 1 calc R
H9C H 0.6596 0.1322 0.4176 0.057 Uiso 1 1 calc R
Si4 Si 0.18313(6) 0.12651(3) 0.51785(4) 0.02029(14) Uani 1 1 d .
C10 C 0.1539(3) 0.18017(12) 0.62425(17) 0.0309(5) Uani 1 1 d .
H10A H 0.1028 0.2198 0.6009 0.046 Uiso 1 1 calc R
H10B H 0.2478 0.1918 0.6593 0.046 Uiso 1 1 calc R
H10C H 0.0960 0.1567 0.6677 0.046 Uiso 1 1 calc R
C11 C 0.0005(3) 0.09383(13) 0.4722(2) 0.0375(6) Uani 1 1 d .
H11A H 0.0109 0.0597 0.4242 0.056 Uiso 1 1 calc R
H11B H -0.0598 0.1290 0.4420 0.056 Uiso 1 1 calc R
H11C H -0.0453 0.0756 0.5263 0.056 Uiso 1 1 calc R
C12 C 0.2929(3) 0.05602(12) 0.5699(2) 0.0378(6) Uani 1 1 d .
H12A H 0.2937 0.0218 0.5208 0.057 Uiso 1 1 calc R
H12B H 0.2502 0.0389 0.6261 0.057 Uiso 1 1 calc R
H12C H 0.3923 0.0703 0.5900 0.057 Uiso 1 1 calc R
C13 C 0.0148(3) 0.22062(12) 0.20725(17) 0.0290(5) Uani 1 1 d .
C14 C -0.0921(3) 0.16376(12) 0.20839(19) 0.0373(6) Uani 1 1 d .
H14A H -0.1477 0.1688 0.2646 0.045 Uiso 1 1 calc R
H14B H -0.1616 0.1656 0.1490 0.045 Uiso 1 1 calc R
C15 C -0.0203(3) 0.09951(14) 0.2139(2) 0.0446(7) Uani 1 1 d .
H15A H 0.0534 0.0988 0.2712 0.054 Uiso 1 1 calc R
H15B H 0.0307 0.0936 0.1557 0.054 Uiso 1 1 calc R
C16 C -0.1255(4) 0.04190(14) 0.2211(2) 0.0528(8) Uani 1 1 d .
H16A H -0.1792 0.0481 0.2771 0.079 Uiso 1 1 calc R
H16B H -0.0704 0.0012 0.2286 0.079 Uiso 1 1 calc R
H16C H -0.1937 0.0398 0.1620 0.079 Uiso 1 1 calc R
H13A H 0.070(3) 0.2163(13) 0.155(2) 0.030(7) Uiso 1 1 d .
H13B H -0.049(3) 0.2600(15) 0.195(2) 0.050(9) Uiso 1 1 d .

loop_
_atom_site_aniso_label
_atom_site_aniso_U_11
_atom_site_aniso_U_22
_atom_site_aniso_U_33
_atom_site_aniso_U_23
_atom_site_aniso_U_13
_atom_site_aniso_U_12
Mg1 0.0203(4) 0.0149(3) 0.0206(3) 0.0004(3) -0.0019(3) 0.0011(3)
Na1 0.0282(5) 0.0190(4) 0.0220(4) -0.0014(3) -0.0025(3) -0.0009(3)
N1 0.0182(8) 0.0146(8) 0.0209(8) 0.0010(6) 0.0024(7) 0.0032(7)
Si1 0.0183(3) 0.0166(3) 0.0292(3) 0.0033(2) 0.0057(2) 0.0041(2)
C1 0.0246(12) 0.0293(13) 0.0479(15) 0.0098(11) -0.0018(10) 0.0068(10)
C2 0.0416(15) 0.0313(13) 0.0367(14) -0.0011(10) 0.0197(11) 0.0052(11)
C3 0.0218(12) 0.0266(12) 0.0577(17) 0.0084(11) 0.0074(11) 0.0016(10)
Si2 0.0186(3) 0.0168(3) 0.0202(3) 0.0011(2) 0.0035(2) 0.0002(2)
C4 0.0340(13) 0.0186(11) 0.0350(13) -0.0008(9) 0.0079(10) -0.0042(9)
C5 0.0201(11) 0.0309(13) 0.0439(14) 0.0032(11) 0.0013(10) -0.0006(10)
C6 0.0386(14) 0.0304(13) 0.0247(11) 0.0032(9) 0.0091(10) 0.0028(10)
N2 0.0190(8) 0.0148(8) 0.0189(8) 0.0023(6) 0.0010(6) 0.0023(6)
Si3 0.0189(3) 0.0184(3) 0.0247(3) -0.0025(2) 0.0023(2) 0.0037(2)
C7 0.0394(14) 0.0348(13) 0.0303(12) 0.0005(10) 0.0152(11) 0.0058(11)
C8 0.0431(15) 0.0268(13) 0.0457(15) -0.0106(11) 0.0026(12) 0.0084(11)
C9 0.0207(12) 0.0432(15) 0.0488(16) 0.0022(12) -0.0005(11) 0.0002(11)
Si4 0.0204(3) 0.0175(3) 0.0225(3) 0.0044(2) 0.0002(2) -0.0010(2)
C10 0.0340(13) 0.0333(13) 0.0266(12) 0.0004(10) 0.0089(10) -0.0059(10)
C11 0.0333(14) 0.0345(14) 0.0433(15) 0.0085(11) -0.0021(11) -0.0116(11)
C12 0.0410(15) 0.0327(14) 0.0390(14) 0.0170(11) 0.0020(11) 0.0064(11)
C13 0.0339(13) 0.0254(12) 0.0254(12) 0.0033(9) -0.0073(10) -0.0045(10)
C14 0.0437(15) 0.0333(13) 0.0309(13) 0.0066(10) -0.0135(11) -0.0103(11)
C15 0.0552(18) 0.0378(15) 0.0406(15) 0.0000(12) 0.0045(13) -0.0055(13)
C16 0.073(2) 0.0351(15) 0.0482(18) 0.0043(13) -0.0036(16) -0.0128(15)

loop_
_atom_type_symbol
_atom_type_description
_atom_type_scat_dispersion_real
_atom_type_scat_dispersion_imag
_atom_type_scat_source
C C 0.0033 0.0016 'International Tables Vol C Tables 4.2.6.8 and 6.1.1.4'
H H 0.0000 0.0000 'International Tables Vol C Tables 4.2.6.8 and 6.1.1.4'
N N 0.0061 0.0033 'International Tables Vol C Tables 4.2.6.8 and 6.1.1.4'
Na Na 0.0362 0.0249 'International Tables Vol C Tables 4.2.6.8 and 6.1.1.4'
Mg Mg 0.0486 0.0363 'International Tables Vol C Tables 4.2.6.8 and 6.1.1.4'
Si Si 0.0817 0.0704 'International Tables Vol C Tables 4.2.6.8 and 6.1.1.4'

loop_
_geom_angle_atom_site_label_1
_geom_angle_atom_site_label_2
_geom_angle_atom_site_label_3
_geom_angle
_geom_angle_site_symmetry_1
_geom_angle_site_symmetry_3
N2 Mg1 N1 106.13(7) . .
N2 Mg1 C13 129.48(9) . .
N1 Mg1 C13 124.32(9) . .
N2 Mg1 Si3 32.53(5) . .
N1 Mg1 Si3 114.69(5) . .
C13 Mg1 Si3 114.11(8) . .
N2 Mg1 Si1 117.94(6) . .
N1 Mg1 Si1 32.75(5) . .
C13 Mg1 Si1 104.70(8) . .
Si3 Mg1 Si1 141.16(3) . .
N2 Mg1 Na1 52.64(5) . .
N1 Mg1 Na1 53.57(5) . .
C13 Mg1 Na1 177.88(7) . .
Si3 Mg1 Na1 67.58(2) . .
Si1 Mg1 Na1 73.59(2) . .
N2 Na1 N1 84.16(6) . .
N2 Na1 C13 133.57(7) . 4_666
N1 Na1 C13 142.00(7) . 4_666
N2 Na1 C14 155.02(8) . 4_666
N1 Na1 C14 112.30(7) . 4_666
C13 Na1 C14 31.44(7) 4_666 4_666
N2 Na1 Mg1 41.98(4) . .
N1 Na1 Mg1 42.24(4) . .
C13 Na1 Mg1 175.17(6) 4_666 .
C14 Na1 Mg1 151.13(6) 4_666 .
N2 Na1 Si4 31.97(4) . .
N1 Na1 Si4 100.31(5) . .
C13 Na1 Si4 111.25(6) 4_666 .
C14 Na1 Si4 123.44(7) 4_666 .
Mg1 Na1 Si4 63.94(2) . .
N2 Na1 Si2 101.14(5) . .
N1 Na1 Si2 31.26(4) . .
C13 Na1 Si2 121.98(6) 4_666 .
C14 Na1 Si2 102.30(6) 4_666 .
Mg1 Na1 Si2 62.85(2) . .
Si4 Na1 Si2 126.70(3) . .
N2 Na1 Si3 28.53(4) . .
N1 Na1 Si3 93.71(5) . .
C13 Na1 Si3 121.55(6) 4_666 .
C14 Na1 Si3 152.98(6) 4_666 .
Mg1 Na1 Si3 55.76(2) . .
Si4 Na1 Si3 54.55(2) . .
Si2 Na1 Si3 96.26(3) . .
Si2 N1 Si1 120.10(10) . .
Si2 N1 Mg1 120.89(9) . .
Si1 N1 Mg1 106.43(9) . .
Si2 N1 Na1 100.10(8) . .
Si1 N1 Na1 120.29(9) . .
Mg1 N1 Na1 84.19(6) . .
N1 Si1 C2 114.38(11) . .
N1 Si1 C1 113.98(10) . .
C2 Si1 C1 106.87(12) . .
N1 Si1 C3 108.93(10) . .
C2 Si1 C3 106.70(13) . .
C1 Si1 C3 105.37(12) . .
C2 Si1 Mg1 141.58(9) . .
C1 Si1 Mg1 110.63(9) . .
C3 Si1 Mg1 71.13(8) . .
Si1 C1 H1A 109.5 . .
Si1 C1 H1B 109.5 . .
H1A C1 H1B 109.5 . .
Si1 C1 H1C 109.5 . .
H1A C1 H1C 109.5 . .
H1B C1 H1C 109.5 . .
Si1 C2 H2A 109.5 . .
Si1 C2 H2B 109.5 . .
H2A C2 H2B 109.5 . .
Si1 C2 H2C 109.5 . .
H2A C2 H2C 109.5 . .
H2B C2 H2C 109.5 . .
Si1 C3 H3A 109.5 . .
Si1 C3 H3B 109.5 . .
H3A C3 H3B 109.5 . .
Si1 C3 H3C 109.5 . .
H3A C3 H3C 109.5 . .
H3B C3 H3C 109.5 . .
N1 Si2 C4 115.10(10) . .
N1 Si2 C6 111.75(10) . .
C4 Si2 C6 107.22(11) . .
N1 Si2 C5 110.20(10) . .
C4 Si2 C5 103.99(11) . .
C6 Si2 C5 108.10(12) . .
N1 Si2 Na1 48.65(6) . .
C4 Si2 Na1 115.26(8) . .
C6 Si2 Na1 137.52(8) . .
C5 Si2 Na1 63.05(8) . .
Si2 C4 H4A 109.5 . .
Si2 C4 H4B 109.5 . .
H4A C4 H4B 109.5 . .
Si2 C4 H4C 109.5 . .
H4A C4 H4C 109.5 . .
H4B C4 H4C 109.5 . .
Si2 C5 H5A 109.5 . .
Si2 C5 H5B 109.5 . .
H5A C5 H5B 109.5 . .
Si2 C5 H5C 109.5 . .
H5A C5 H5C 109.5 . .
H5B C5 H5C 109.5 . .
Si2 C6 H6A 109.5 . .
Si2 C6 H6B 109.5 . .
H6A C6 H6B 109.5 . .
Si2 C6 H6C 109.5 . .
H6A C6 H6C 109.5 . .
H6B C6 H6C 109.5 . .
Si3 N2 Si4 124.34(10) . .
Si3 N2 Mg1 107.05(9) . .
Si4 N2 Mg1 123.00(9) . .
Si3 N2 Na1 108.30(8) . .
Si4 N2 Na1 99.01(8) . .
Mg1 N2 Na1 85.38(6) . .
N2 Si3 C8 116.33(11) . .
N2 Si3 C9 112.57(11) . .
C8 Si3 C9 107.34(12) . .
N2 Si3 C7 107.90(10) . .
C8 Si3 C7 104.89(12) . .
C9 Si3 C7 107.20(13) . .
C8 Si3 Mg1 120.88(9) . .
C9 Si3 Mg1 131.33(9) . .
C7 Si3 Mg1 68.05(8) . .
C8 Si3 Na1 154.91(10) . .
C9 Si3 Na1 77.10(9) . .
C7 Si3 Na1 96.94(8) . .
Mg1 Si3 Na1 56.66(2) . .
Si3 C7 H7A 109.5 . .
Si3 C7 H7B 109.5 . .
H7A C7 H7B 109.5 . .
Si3 C7 H7C 109.5 . .
H7A C7 H7C 109.5 . .
H7B C7 H7C 109.5 . .
Si3 C8 H8A 109.5 . .
Si3 C8 H8B 109.5 . .
H8A C8 H8B 109.5 . .
Si3 C8 H8C 109.5 . .
H8A C8 H8C 109.5 . .
H8B C8 H8C 109.5 . .
Si3 C9 H9A 109.5 . .
Si3 C9 H9B 109.5 . .
H9A C9 H9B 109.5 . .
Si3 C9 H9C 109.5 . .
H9A C9 H9C 109.5 . .
H9B C9 H9C 109.5 . .
N2 Si4 C11 113.36(10) . .
N2 Si4 C12 114.30(11) . .
C11 Si4 C12 106.73(12) . .
N2 Si4 C10 110.42(10) . .
C11 Si4 C10 105.71(12) . .
C12 Si4 C10 105.68(12) . .
N2 Si4 Na1 49.02(6) . .
C11 Si4 Na1 137.61(9) . .
C12 Si4 Na1 115.66(9) . .
C10 Si4 Na1 63.02(8) . .
Si4 C10 H10A 109.5 . .
Si4 C10 H10B 109.5 . .
H10A C10 H10B 109.5 . .
Si4 C10 H10C 109.5 . .
H10A C10 H10C 109.5 . .
H10B C10 H10C 109.5 . .
Si4 C11 H11A 109.5 . .
Si4 C11 H11B 109.5 . .
H11A C11 H11B 109.5 . .
Si4 C11 H11C 109.5 . .
H11A C11 H11C 109.5 . .
H11B C11 H11C 109.5 . .
Si4 C12 H12A 109.5 . .
Si4 C12 H12B 109.5 . .
H12A C12 H12B 109.5 . .
Si4 C12 H12C 109.5 . .
H12A C12 H12C 109.5 . .
H12B C12 H12C 109.5 . .
C14 C13 Mg1 115.17(16) . .
C14 C13 Na1 77.72(13) . 4_565
Mg1 C13 Na1 164.94(12) . 4_565
C14 C13 H13A 110.1(16) . .
Mg1 C13 H13A 111.5(16) . .
Na1 C13 H13A 68.4(16) 4_565 .
C14 C13 H13B 104.3(18) . .
Mg1 C13 H13B 107.6(17) . .
Na1 C13 H13B 59.8(17) 4_565 .
H13A C13 H13B 108(2) . .
C15 C14 C13 113.1(2) . .
C15 C14 Na1 123.34(19) . 4_565
C13 C14 Na1 70.84(12) . 4_565
C15 C14 H14A 109.0 . .
C13 C14 H14A 109.0 . .
Na1 C14 H14A 123.3 4_565 .
C15 C14 H14B 109.0 . .
C13 C14 H14B 109.0 . .
H14A C14 H14B 107.8 . .
C14 C15 C16 113.7(3) . .
C14 C15 H15A 108.8 . .
C16 C15 H15A 108.8 . .
C14 C15 H15B 108.8 . .
C16 C15 H15B 108.8 . .
H15A C15 H15B 107.7 . .
C15 C16 H16A 109.5 . .
C15 C16 H16B 109.5 . .
H16A C16 H16B 109.5 . .
C15 C16 H16C 109.5 . .
H16A C16 H16C 109.5 . .
H16B C16 H16C 109.5 . .

loop_
_geom_bond_atom_site_label_1
_geom_bond_atom_site_label_2
_geom_bond_distance
_geom_bond_site_symmetry_2
Mg1 N2 2.0626(17) .
Mg1 N1 2.0770(18) .
Mg1 C13 2.155(2) .
Mg1 Si3 3.0415(9) .
Mg1 Si1 3.0475(9) .
Mg1 Na1 3.0740(11) .
Na1 N2 2.4513(19) .
Na1 N1 2.4860(18) .
Na1 C13 2.781(2) 4_666
Na1 C14 2.876(3) 4_666
Na1 Si4 3.2069(10) .
Na1 Si2 3.2604(10) .
Na1 Si3 3.4012(10) .
N1 Si2 1.7183(18) .
N1 Si1 1.7187(18) .
Si1 C2 1.871(3) .
Si1 C1 1.873(2) .
Si1 C3 1.882(2) .
C1 H1A 0.9800 .
C1 H1B 0.9800 .
C1 H1C 0.9800 .
C2 H2A 0.9800 .
C2 H2B 0.9800 .
C2 H2C 0.9800 .
C3 H3A 0.9800 .
C3 H3B 0.9800 .
C3 H3C 0.9800 .
Si2 C4 1.874(2) .
Si2 C6 1.877(2) .
Si2 C5 1.886(2) .
C4 H4A 0.9800 .
C4 H4B 0.9800 .
C4 H4C 0.9800 .
C5 H5A 0.9800 .
C5 H5B 0.9800 .
C5 H5C 0.9800 .
C6 H6A 0.9800 .
C6 H6B 0.9800 .
C6 H6C 0.9800 .
N2 Si3 1.7108(18) .
N2 Si4 1.7194(18) .
Si3 C8 1.869(2) .
Si3 C9 1.873(3) .
Si3 C7 1.889(3) .
C7 H7A 0.9800 .
C7 H7B 0.9800 .
C7 H7C 0.9800 .
C8 H8A 0.9800 .
C8 H8B 0.9800 .
C8 H8C 0.9800 .
C9 H9A 0.9800 .
C9 H9B 0.9800 .
C9 H9C 0.9800 .
Si4 C11 1.869(3) .
Si4 C12 1.870(2) .
Si4 C10 1.889(2) .
C10 H10A 0.9800 .
C10 H10B 0.9800 .
C10 H10C 0.9800 .
C11 H11A 0.9800 .
C11 H11B 0.9800 .
C11 H11C 0.9800 .
C12 H12A 0.9800 .
C12 H12B 0.9800 .
C12 H12C 0.9800 .
C13 C14 1.535(3) .
C13 Na1 2.781(2) 4_565
C13 H13A 0.94(3) .
C13 H13B 1.00(3) .
C14 C15 1.478(4) .
C14 Na1 2.876(3) 4_565
C14 H14A 0.9900 .
C14 H14B 0.9900 .
C15 C16 1.546(4) .
C15 H15A 0.9900 .
C15 H15B 0.9900 .
C16 H16A 0.9800 .
C16 H16B 0.9800 .
C16 H16C 0.9800 .

loop_
_geom_torsion_atom_site_label_1
_geom_torsion_atom_site_label_2
_geom_torsion_atom_site_label_3
_geom_torsion_atom_site_label_4
_geom_torsion
_geom_torsion_site_symmetry_1
_geom_torsion_site_symmetry_4
N1 Mg1 Na1 N2 176.33(9) . .
Si3 Mg1 Na1 N2 -33.65(6) . .
Si1 Mg1 Na1 N2 147.07(7) . .
N2 Mg1 Na1 N1 -176.33(9) . .
Si3 Mg1 Na1 N1 150.02(7) . .
Si1 Mg1 Na1 N1 -29.26(6) . .
N2 Mg1 Na1 C14 -142.28(16) . 4_666
N1 Mg1 Na1 C14 34.04(15) . 4_666
Si3 Mg1 Na1 C14 -175.93(15) . 4_666
Si1 Mg1 Na1 C14 4.78(14) . 4_666
N2 Mg1 Na1 Si4 -29.73(6) . .
N1 Mg1 Na1 Si4 146.60(7) . .
Si3 Mg1 Na1 Si4 -63.38(2) . .
Si1 Mg1 Na1 Si4 117.34(3) . .
N2 Mg1 Na1 Si2 153.48(7) . .
N1 Mg1 Na1 Si2 -30.20(6) . .
Si3 Mg1 Na1 Si2 119.83(3) . .
Si1 Mg1 Na1 Si2 -59.46(2) . .
N2 Mg1 Na1 Si3 33.65(6) . .
N1 Mg1 Na1 Si3 -150.02(7) . .
Si1 Mg1 Na1 Si3 -179.29(3) . .
N2 Mg1 N1 Si2 101.34(11) . .
C13 Mg1 N1 Si2 -81.37(14) . .
Si3 Mg1 N1 Si2 67.75(11) . .
Si1 Mg1 N1 Si2 -141.79(16) . .
Na1 Mg1 N1 Si2 98.31(11) . .
N2 Mg1 N1 Si1 -116.87(9) . .
C13 Mg1 N1 Si1 60.42(14) . .
Si3 Mg1 N1 Si1 -150.46(6) . .
Na1 Mg1 N1 Si1 -119.91(10) . .
N2 Mg1 N1 Na1 3.04(8) . .
C13 Mg1 N1 Na1 -179.68(10) . .
Si3 Mg1 N1 Na1 -30.55(6) . .
Si1 Mg1 N1 Na1 119.91(10) . .
N2 Na1 N1 Si2 -122.87(8) . .
C13 Na1 N1 Si2 63.20(15) 4_666 .
C14 Na1 N1 Si2 76.58(10) 4_666 .
Mg1 Na1 N1 Si2 -120.40(10) . .
Si4 Na1 N1 Si2 -150.58(6) . .
Si3 Na1 N1 Si2 -95.95(7) . .
N2 Na1 N1 Si1 103.19(10) . .
C13 Na1 N1 Si1 -70.74(16) 4_666 .
C14 Na1 N1 Si1 -57.35(13) 4_666 .
Mg1 Na1 N1 Si1 105.66(11) . .
Si4 Na1 N1 Si1 75.48(10) . .
Si2 Na1 N1 Si1 -133.94(14) . .
Si3 Na1 N1 Si1 130.11(9) . .
N2 Na1 N1 Mg1 -2.47(6) . .
C13 Na1 N1 Mg1 -176.40(11) 4_666 .
C14 Na1 N1 Mg1 -163.01(8) 4_666 .
Si4 Na1 N1 Mg1 -30.18(6) . .
Si2 Na1 N1 Mg1 120.40(10) . .
Si3 Na1 N1 Mg1 24.45(5) . .
Si2 N1 Si1 C2 -75.54(14) . .
Mg1 N1 Si1 C2 142.31(11) . .
Na1 N1 Si1 C2 49.43(14) . .
Si2 N1 Si1 C1 47.85(15) . .
Mg1 N1 Si1 C1 -94.31(12) . .
Na1 N1 Si1 C1 172.82(11) . .
Si2 N1 Si1 C3 165.19(13) . .
Mg1 N1 Si1 C3 23.04(13) . .
Na1 N1 Si1 C3 -69.84(13) . .
Si2 N1 Si1 Mg1 142.15(16) . .
Na1 N1 Si1 Mg1 -92.87(11) . .
N2 Mg1 Si1 N1 75.92(11) . .
C13 Mg1 Si1 N1 -132.06(12) . .
Si3 Mg1 Si1 N1 45.59(10) . .
Na1 Mg1 Si1 N1 46.64(9) . .
N2 Mg1 Si1 C2 12.26(16) . .
N1 Mg1 Si1 C2 -63.67(16) . .
C13 Mg1 Si1 C2 164.28(16) . .
Si3 Mg1 Si1 C2 -18.08(15) . .
Na1 Mg1 Si1 C2 -17.03(14) . .
N2 Mg1 Si1 C1 179.12(10) . .
N1 Mg1 Si1 C1 103.20(13) . .
C13 Mg1 Si1 C1 -28.85(12) . .
Si3 Mg1 Si1 C1 148.79(9) . .
Na1 Mg1 Si1 C1 149.84(9) . .
N2 Mg1 Si1 C3 -81.05(11) . .
N1 Mg1 Si1 C3 -156.97(13) . .
C13 Mg1 Si1 C3 70.97(12) . .
Si3 Mg1 Si1 C3 -111.38(10) . .
Na1 Mg1 Si1 C3 -110.33(9) . .
Si1 N1 Si2 C4 31.62(15) . .
Mg1 N1 Si2 C4 168.32(11) . .
Na1 N1 Si2 C4 -102.44(10) . .
Si1 N1 Si2 C6 -90.99(13) . .
Mg1 N1 Si2 C6 45.72(14) . .
Na1 N1 Si2 C6 134.96(10) . .
Si1 N1 Si2 C5 148.80(12) . .
Mg1 N1 Si2 C5 -74.50(13) . .
Na1 N1 Si2 C5 14.74(12) . .
Si1 N1 Si2 Na1 134.05(14) . .
Mg1 N1 Si2 Na1 -89.24(10) . .
N2 Na1 Si2 N1 58.38(9) . .
C13 Na1 Si2 N1 -139.62(11) 4_666 .
C14 Na1 Si2 N1 -112.91(10) 4_666 .
Mg1 Na1 Si2 N1 40.66(8) . .
Si4 Na1 Si2 N1 37.07(8) . .
Si3 Na1 Si2 N1 86.83(8) . .
N2 Na1 Si2 C4 160.49(10) . .
N1 Na1 Si2 C4 102.10(12) . .
C13 Na1 Si2 C4 -37.52(12) 4_666 .
C14 Na1 Si2 C4 -10.81(11) 4_666 .
Mg1 Na1 Si2 C4 142.76(9) . .
Si4 Na1 Si2 C4 139.17(9) . .
Si3 Na1 Si2 C4 -171.06(9) . .
N2 Na1 Si2 C6 -18.31(14) . .
N1 Na1 Si2 C6 -76.69(15) . .
C13 Na1 Si2 C6 143.69(14) 4_666 .
C14 Na1 Si2 C6 170.39(14) 4_666 .
Mg1 Na1 Si2 C6 -36.03(13) . .
Si4 Na1 Si2 C6 -39.63(14) . .
Si3 Na1 Si2 C6 10.14(13) . .
N2 Na1 Si2 C5 -106.08(10) . .
N1 Na1 Si2 C5 -164.46(12) . .
C13 Na1 Si2 C5 55.92(12) 4_666 .
C14 Na1 Si2 C5 82.63(11) 4_666 .
Mg1 Na1 Si2 C5 -123.80(9) . .
Si4 Na1 Si2 C5 -127.39(10) . .
Si3 Na1 Si2 C5 -77.63(9) . .
N1 Mg1 N2 Si3 -110.81(9) . .
C13 Mg1 N2 Si3 72.09(14) . .
Si1 Mg1 N2 Si3 -143.92(6) . .
Na1 Mg1 N2 Si3 -107.74(10) . .
N1 Mg1 N2 Si4 94.67(11) . .
C13 Mg1 N2 Si4 -82.42(15) . .
Si3 Mg1 N2 Si4 -154.52(17) . .
Si1 Mg1 N2 Si4 61.57(12) . .
Na1 Mg1 N2 Si4 97.75(11) . .
N1 Mg1 N2 Na1 -3.07(8) . .
C13 Mg1 N2 Na1 179.83(11) . .
Si3 Mg1 N2 Na1 107.74(10) . .
Si1 Mg1 N2 Na1 -36.18(7) . .
N1 Na1 N2 Si3 108.93(9) . .
C13 Na1 N2 Si3 -76.23(13) 4_666 .
C14 Na1 N2 Si3 -117.93(17) 4_666 .
Mg1 Na1 N2 Si3 106.45(10) . .
Si4 Na1 N2 Si3 -130.84(12) . .
Si2 Na1 N2 Si3 82.56(8) . .
N1 Na1 N2 Si4 -120.23(8) . .
C13 Na1 N2 Si4 54.61(13) 4_666 .
C14 Na1 N2 Si4 12.9(2) 4_666 .
Mg1 Na1 N2 Si4 -122.71(10) . .
Si2 Na1 N2 Si4 -146.60(6) . .
Si3 Na1 N2 Si4 130.84(12) . .
N1 Na1 N2 Mg1 2.48(6) . .
C13 Na1 N2 Mg1 177.32(9) 4_666 .
C14 Na1 N2 Mg1 135.62(16) 4_666 .
Si4 Na1 N2 Mg1 122.71(10) . .
Si2 Na1 N2 Mg1 -23.89(6) . .
Si3 Na1 N2 Mg1 -106.45(10) . .
Si4 N2 Si3 C8 46.50(17) . .
Mg1 N2 Si3 C8 -107.59(12) . .
Na1 N2 Si3 C8 161.68(11) . .
Si4 N2 Si3 C9 -77.97(15) . .
Mg1 N2 Si3 C9 127.94(11) . .
Na1 N2 Si3 C9 37.21(13) . .
Si4 N2 Si3 C7 163.95(13) . .
Mg1 N2 Si3 C7 9.86(13) . .
Na1 N2 Si3 C7 -80.87(11) . .
Si4 N2 Si3 Mg1 154.09(17) . .
Na1 N2 Si3 Mg1 -90.73(9) . .
Si4 N2 Si3 Na1 -115.18(14) . .
Mg1 N2 Si3 Na1 90.73(9) . .
N1 Mg1 Si3 N2 81.24(11) . .
C13 Mg1 Si3 N2 -126.42(12) . .
Si1 Mg1 Si3 N2 56.07(10) . .
Na1 Mg1 Si3 N2 54.98(9) . .
N2 Mg1 Si3 C8 95.44(14) . .
N1 Mg1 Si3 C8 176.68(12) . .
C13 Mg1 Si3 C8 -30.99(14) . .
Si1 Mg1 Si3 C8 151.51(11) . .
Na1 Mg1 Si3 C8 150.42(11) . .
N2 Mg1 Si3 C9 -75.87(15) . .
N1 Mg1 Si3 C9 5.38(14) . .
C13 Mg1 Si3 C9 157.71(14) . .
Si1 Mg1 Si3 C9 -19.79(14) . .
Na1 Mg1 Si3 C9 -20.88(12) . .
N2 Mg1 Si3 C7 -169.88(13) . .
N1 Mg1 Si3 C7 -88.64(11) . .
C13 Mg1 Si3 C7 63.70(12) . .
Si1 Mg1 Si3 C7 -113.81(10) . .
Na1 Mg1 Si3 C7 -114.90(9) . .
N2 Mg1 Si3 Na1 -54.98(9) . .
N1 Mg1 Si3 Na1 26.26(6) . .
C13 Mg1 Si3 Na1 178.59(8) . .
Si1 Mg1 Si3 Na1 1.09(4) . .
N1 Na1 Si3 N2 -70.56(9) . .
C13 Na1 Si3 N2 124.34(11) 4_666 .
C14 Na1 Si3 N2 124.78(17) 4_666 .
Mg1 Na1 Si3 N2 -50.89(8) . .
Si4 Na1 Si3 N2 29.46(8) . .
Si2 Na1 Si3 N2 -101.84(9) . .
N2 Na1 Si3 C8 -41.6(2) . .
N1 Na1 Si3 C8 -112.2(2) . .
C13 Na1 Si3 C8 82.7(2) 4_666 .
C14 Na1 Si3 C8 83.2(3) 4_666 .
Mg1 Na1 Si3 C8 -92.5(2) . .
Si4 Na1 Si3 C8 -12.2(2) . .
Si2 Na1 Si3 C8 -143.5(2) . .
N2 Na1 Si3 C9 -145.05(12) . .
N1 Na1 Si3 C9 144.39(10) . .
C13 Na1 Si3 C9 -20.71(12) 4_666 .
C14 Na1 Si3 C9 -20.27(18) 4_666 .
Mg1 Na1 Si3 C9 164.06(9) . .
Si4 Na1 Si3 C9 -115.59(9) . .
Si2 Na1 Si3 C9 113.12(9) . .
N2 Na1 Si3 C7 108.83(12) . .
N1 Na1 Si3 C7 38.27(10) . .
C13 Na1 Si3 C7 -126.83(11) 4_666 .
C14 Na1 Si3 C7 -126.39(17) 4_666 .
Mg1 Na1 Si3 C7 57.94(9) . .
Si4 Na1 Si3 C7 138.29(9) . .
Si2 Na1 Si3 C7 7.00(9) . .
N2 Na1 Si3 Mg1 50.89(8) . .
N1 Na1 Si3 Mg1 -19.67(4) . .
C13 Na1 Si3 Mg1 175.23(8) 4_666 .
C14 Na1 Si3 Mg1 175.67(16) 4_666 .
Si4 Na1 Si3 Mg1 80.35(3) . .
Si2 Na1 Si3 Mg1 -50.94(2) . .
Si3 N2 Si4 C11 -106.79(15) . .
Mg1 N2 Si4 C11 43.33(15) . .
Na1 N2 Si4 C11 133.66(11) . .
Si3 N2 Si4 C12 15.84(17) . .
Mg1 N2 Si4 C12 165.96(12) . .
Na1 N2 Si4 C12 -103.71(11) . .
Si3 N2 Si4 C10 134.82(13) . .
Mg1 N2 Si4 C10 -75.06(14) . .
Na1 N2 Si4 C10 15.27(11) . .
Si3 N2 Si4 Na1 119.55(14) . .
Mg1 N2 Si4 Na1 -90.33(11) . .
N1 Na1 Si4 N2 60.88(9) . .
C13 Na1 Si4 N2 -140.67(10) 4_666 .
C14 Na1 Si4 N2 -173.51(10) 4_666 .
Mg1 Na1 Si4 N2 38.79(8) . .
Si2 Na1 Si4 N2 42.35(8) . .
Si3 Na1 Si4 N2 -26.33(7) . .
N2 Na1 Si4 C11 -80.07(16) . .
N1 Na1 Si4 C11 -19.19(15) . .
C13 Na1 Si4 C11 139.26(15) 4_666 .
C14 Na1 Si4 C11 106.42(15) 4_666 .
Mg1 Na1 Si4 C11 -41.29(14) . .
Si2 Na1 Si4 C11 -37.73(15) . .
Si3 Na1 Si4 C11 -106.40(14) . .
N2 Na1 Si4 C12 100.81(13) . .
N1 Na1 Si4 C12 161.69(11) . .
C13 Na1 Si4 C12 -39.86(12) 4_666 .
C14 Na1 Si4 C12 -72.70(12) 4_666 .
Mg1 Na1 Si4 C12 139.60(10) . .
Si2 Na1 Si4 C12 143.16(10) . .
Si3 Na1 Si4 C12 74.48(10) . .
N2 Na1 Si4 C10 -163.92(12) . .
N1 Na1 Si4 C10 -103.04(10) . .
C13 Na1 Si4 C10 55.41(11) 4_666 .
C14 Na1 Si4 C10 22.57(11) 4_666 .
Mg1 Na1 Si4 C10 -125.13(9) . .
Si2 Na1 Si4 C10 -121.57(10) . .
Si3 Na1 Si4 C10 169.76(9) . .
N2 Mg1 C13 C14 44.1(3) . .
N1 Mg1 C13 C14 -132.47(19) . .
Si3 Mg1 C13 C14 78.2(2) . .
Si1 Mg1 C13 C14 -103.4(2) . .
N2 Mg1 C13 Na1 -168.5(5) . 4_565
N1 Mg1 C13 Na1 14.8(6) . 4_565
Si3 Mg1 C13 Na1 -134.4(5) . 4_565
Si1 Mg1 C13 Na1 43.9(5) . 4_565
Mg1 C13 C14 C15 -69.3(3) . .
Na1 C13 C14 C15 119.0(2) 4_565 .
Mg1 C13 C14 Na1 171.74(17) . 4_565
C13 C14 C15 C16 176.7(2) . .
Na1 C14 C15 C16 -101.8(3) 4_565 .
